data_7244746
loop_
_publ_author_name
'D\;abrowska, Anna Maria'
'Adamczyk-Wo\'zniak, Agnieszka'
'Madura, Izabela Dorota'

_publ_section_title
;
 Effect of substituents in novel bioactive tavaborole derivatives on
 intermolecular interactions hierarchy
;
_journal_name_full CrystEngComm
_journal_paper_doi 10.1039/D2CE00279E
_journal_year 2022
_chemical_formula_moiety 'C11 H13 B F N O2 S'
_chemical_formula_sum 'C11 H13 B F N O2 S'
_chemical_formula_weight 253.09
_chemical_melting_point 350(8)
_chemical_name_systematic 5-Fluoro-3-thiomorpholin-4-yl-2,1-benzoxaborol-1(3H)-ol
_space_group_crystal_system monoclinic
_space_group_IT_number 14
_space_group_name_Hall '-P 2ybc'
_space_group_name_H-M_alt 'P 1 21/c 1'
_atom_sites_solution_hydrogens mixed
_atom_sites_solution_primary direct
_audit_creation_date 2021-07-19
_audit_creation_method
;
Olex2 1.3
(compiled 2020.11.12 svn.r5f609507 for OlexSys, GUI svn.r6272)
;
_audit_update_record
;
2022-02-17 deposited with the CCDC.	2022-04-08 downloaded from the CCDC.
;
_cell_angle_alpha 90
_cell_angle_beta 99.420(4)
_cell_angle_gamma 90
_cell_formula_units_Z 4
_cell_length_a 9.0320(3)
_cell_length_b 6.2712(3)
_cell_length_c 21.3774(9)
_cell_measurement_reflns_used 4087
_cell_measurement_temperature 293.15
_cell_measurement_theta_max 29.1280
_cell_measurement_theta_min 4.1570
_cell_volume 1194.52(9)
_computing_cell_refinement 'CrysAlisPro 1.171.40.67a (Rigaku OD, 2019)'
_computing_data_collection 'CrysAlisPro 1.171.40.67a (Rigaku OD, 2019)'
_computing_data_reduction 'CrysAlisPro 1.171.40.67a (Rigaku OD, 2019)'
_computing_molecular_graphics 'Olex2 1.3 (Dolomanov et al., 2009)'
_computing_publication_material 'Olex2 1.3 (Dolomanov et al., 2009)'
_computing_structure_refinement 'SHELXL 2018/3 (Sheldrick, 2015)'
_computing_structure_solution 'ShelXT (Sheldrick, 2015)'
_diffrn_ambient_temperature 293.15
_diffrn_detector 'CCD plate'
_diffrn_detector_area_resol_mean 10.3347
_diffrn_detector_type Atlas
_diffrn_measured_fraction_theta_full 0.998
_diffrn_measured_fraction_theta_max 0.883
_diffrn_measurement_details
;
List of Runs (angles in degrees, time in seconds):

  # Type    Start    End  Width  t~exp~   \w     \q     \k     \f   Frames
#--------------------------------------------------------------------------
  1  \w      1.00  51.00   1.00   30.00    --   11.71 -99.00   0.00   50
  2  \w    -11.00  85.00   1.00   30.00    --   11.71  38.00-120.00   96
  3  \w     61.00 101.00   1.00   30.00    --   11.71-179.00 150.00   40
  4  \w    -63.00 -37.00   1.00   30.00    --   11.71 -38.00 -90.00   26
  5  \w    -27.00  20.00   1.00   30.00    --   11.71 -38.00 -90.00   47
  6  \w    -69.00  49.00   1.00   30.00    --   11.71 -19.00  60.00  118
;
_diffrn_measurement_device 'four-circle diffractometer'
_diffrn_measurement_device_type 'Xcalibur, Atlas, Gemini ultra'
_diffrn_measurement_method '\w scans'
_diffrn_orient_matrix_type 'CrysAlisPro convention (1999,Acta A55,543-557)'
_diffrn_orient_matrix_UB_11 0.0522562000
_diffrn_orient_matrix_UB_12 -0.0636888000
_diffrn_orient_matrix_UB_13 -0.0130400000
_diffrn_orient_matrix_UB_21 -0.0154284000
_diffrn_orient_matrix_UB_22 0.0584944000
_diffrn_orient_matrix_UB_23 -0.0287236000
_diffrn_orient_matrix_UB_31 0.0580137000
_diffrn_orient_matrix_UB_32 0.0729918000
_diffrn_orient_matrix_UB_33 0.0116287000
_diffrn_radiation_monochromator graphite
_diffrn_radiation_probe x-ray
_diffrn_radiation_type 'Mo K\a'
_diffrn_radiation_wavelength 0.71073
_diffrn_reflns_av_R_equivalents 0.0254
_diffrn_reflns_av_unetI/netI 0.0236
_diffrn_reflns_Laue_measured_fraction_full 0.998
_diffrn_reflns_Laue_measured_fraction_max 0.883
_diffrn_reflns_limit_h_max 12
_diffrn_reflns_limit_h_min -10
_diffrn_reflns_limit_k_max 8
_diffrn_reflns_limit_k_min -8
_diffrn_reflns_limit_l_max 28
_diffrn_reflns_limit_l_min -27
_diffrn_reflns_number 11317
_diffrn_reflns_point_group_measured_fraction_full 0.998
_diffrn_reflns_point_group_measured_fraction_max 0.883
_diffrn_reflns_theta_full 25.242
_diffrn_reflns_theta_max 29.577
_diffrn_reflns_theta_min 3.389
_diffrn_source 'fine-focus sealed X-ray tube'
_diffrn_source_type 'Enhance (Mo) X-ray Source'
_exptl_absorpt_coefficient_mu 0.271
_exptl_absorpt_correction_T_max 1.00000
_exptl_absorpt_correction_T_min 0.72246
_exptl_absorpt_correction_type multi-scan
_exptl_absorpt_process_details
;
CrysAlisPro 1.171.40.67a (Rigaku Oxford Diffraction, 2019)
Empirical absorption correction using spherical harmonics,
 implemented in SCALE3 ABSPACK scaling algorithm.
;
_exptl_crystal_colour 'pale yellow'
_exptl_crystal_density_diffrn 1.407
_exptl_crystal_description block
_exptl_crystal_F_000 528
_exptl_crystal_recrystallization_method
'Re-crystallisation from solvent: 1:1 molar mixture of dichloromethane and hexane'
_exptl_crystal_size_max 0.58
_exptl_crystal_size_mid 0.55
_exptl_crystal_size_min 0.42
_refine_diff_density_max 0.363
_refine_diff_density_min -0.376
_refine_diff_density_rms 0.041
_refine_ls_extinction_method none
_refine_ls_goodness_of_fit_ref 1.029
_refine_ls_hydrogen_treatment mixed
_refine_ls_matrix_type full
_refine_ls_number_parameters 161
_refine_ls_number_reflns 2966
_refine_ls_number_restraints 0
_refine_ls_restrained_S_all 1.029
_refine_ls_R_factor_all 0.0572
_refine_ls_R_factor_gt 0.0413
_refine_ls_shift/su_max 0.000
_refine_ls_shift/su_mean 0.000
_refine_ls_structure_factor_coef Fsqd
_refine_ls_weighting_details 'w=1/[\s^2^(Fo^2^)+(0.0409P)^2^+0.5010P] where P=(Fo^2^+2Fc^2^)/3'
_refine_ls_weighting_scheme calc
_refine_ls_wR_factor_gt 0.0956
_refine_ls_wR_factor_ref 0.1048
_reflns_Friedel_coverage 0.000
_reflns_number_gt 2329
_reflns_number_total 2966
_reflns_threshold_expression 'I > 2\s(I)'
_cod_data_source_file d2ce00279e2.cif
_cod_data_source_block TvS
_cod_depositor_comments
;
The following automatic conversions were performed:

data item '_chemical_melting_point' value '343-358 K' was changed to
'350(8)' -- the average value was taken and precision was estimated.

Automatic conversion script
Id: cif_fix_values 7556 2019-12-06 15:28:31Z antanas 
;
_cod_database_code 7244746
_shelx_shelxl_version_number 2018/3
_shelx_space_group_comment
;
The symmetry employed for this shelxl refinement is uniquely defined
by the following loop, which should always be used as a source of
symmetry information in preference to the above space-group names.
They are only intended as comments.
;
_shelx_estimated_absorpt_t_max 0.899
_shelx_estimated_absorpt_t_min 0.854
_reflns_odcompleteness_completeness 99.70
_reflns_odcompleteness_iscentric 1
_reflns_odcompleteness_theta 26.32
_olex2_refinement_description
;
1. Fixed Uiso
 At 1.2 times of:
  All C(H) groups, All C(H,H) groups
 At 1.5 times of:
  All O(H) groups
2.a Secondary CH2 refined with riding coordinates:
 C8(H8A,H8B), C9(H9A,H9B), C10(H10A,H10B), C11(H11A,H11B)
2.b Aromatic/amide H refined with riding coordinates:
 C2(H2), C3(H3), C5(H5)
;
_olex2_submission_original_sample_id MLe-5
_olex2_submission_special_instructions 'No special instructions were received'
_oxdiff_exptl_absorpt_empirical_details
;
Empirical correction (ABSPACK) includes:
- Absorption correction using spherical harmonics
- Frame scaling
;
_oxdiff_exptl_absorpt_empirical_full_max 1.337
_oxdiff_exptl_absorpt_empirical_full_min 0.554

loop_
_space_group_symop_operation_xyz
'x, y, z'
'-x, y+1/2, -z+1/2'
'-x, -y, -z'
'x, -y-1/2, z-1/2'

loop_
_atom_site_label
_atom_site_type_symbol
_atom_site_fract_x
_atom_site_fract_y
_atom_site_fract_z
_atom_site_U_iso_or_equiv
_atom_site_adp_type
_atom_site_occupancy
_atom_site_site_symmetry_order
_atom_site_calc_flag
_atom_site_refinement_flags_posn
_atom_site_refinement_flags_adp
_atom_site_refinement_flags_occupancy
_atom_site_disorder_assembly
_atom_site_disorder_group
B1 B 0.8648(2) 0.4992(3) 0.27987(9) 0.0400(4) Uani 1 1 d . . . . .
C1 C 0.97078(17) 0.5138(3) 0.34451(8) 0.0379(4) Uani 1 1 d . . . . .
C2 C 1.0816(2) 0.3856(3) 0.37847(9) 0.0493(5) Uani 1 1 d . . . . .
H2 H 1.105294 0.254704 0.362178 0.059 Uiso 1 1 calc R U . . .
C3 C 1.1559(2) 0.4542(4) 0.43647(9) 0.0547(5) Uani 1 1 d . . . . .
H3 H 1.229995 0.370171 0.459823 0.066 Uiso 1 1 calc R U . . .
C4 C 1.1191(2) 0.6479(4) 0.45917(8) 0.0508(5) Uani 1 1 d . . . . .
C5 C 1.01031(19) 0.7805(3) 0.42766(8) 0.0436(4) Uani 1 1 d . . . . .
H5 H 0.987173 0.910796 0.444450 0.052 Uiso 1 1 calc R U . . .
C6 C 0.93760(16) 0.7087(3) 0.36969(7) 0.0354(4) Uani 1 1 d . . . . .
C7 C 0.81725(17) 0.8248(3) 0.32535(7) 0.0351(3) Uani 1 1 d . . . . .
H7 H 0.8574(18) 0.953(3) 0.3079(7) 0.031(4) Uiso 1 1 d . . . . .
C8 C 0.61409(18) 0.7111(3) 0.37870(8) 0.0376(4) Uani 1 1 d . . . . .
H8A H 0.686554 0.606564 0.398056 0.045 Uiso 1 1 calc R U . . .
H8B H 0.549304 0.642619 0.343793 0.045 Uiso 1 1 calc R U . . .
C9 C 0.5209(2) 0.7863(3) 0.42710(8) 0.0468(4) Uani 1 1 d . . . . .
H9A H 0.586066 0.854015 0.462050 0.056 Uiso 1 1 calc R U . . .
H9B H 0.474489 0.663991 0.443817 0.056 Uiso 1 1 calc R U . . .
C10 C 0.4944(2) 1.1514(3) 0.35816(10) 0.0486(5) Uani 1 1 d . . . . .
H10A H 0.431667 1.255117 0.332590 0.058 Uiso 1 1 calc R U . . .
H10B H 0.559317 1.228115 0.391284 0.058 Uiso 1 1 calc R U . . .
C11 C 0.58968(18) 1.0364(3) 0.31700(8) 0.0422(4) Uani 1 1 d . . . . .
H11A H 0.525235 0.959037 0.283862 0.051 Uiso 1 1 calc R U . . .
H11B H 0.646712 1.139655 0.296943 0.051 Uiso 1 1 calc R U . . .
F1 F 1.19459(14) 0.7133(3) 0.51632(6) 0.0787(4) Uani 1 1 d . . . . .
N1 N 0.69267(14) 0.8874(2) 0.35450(6) 0.0341(3) Uani 1 1 d . . . . .
O1 O 0.85561(16) 0.3376(2) 0.23776(6) 0.0546(4) Uani 1 1 d . . . . .
H1 H 0.796(3) 0.352(4) 0.2067(13) 0.082 Uiso 1 1 d . U . . .
O2 O 0.77614(12) 0.6779(2) 0.27182(5) 0.0410(3) Uani 1 1 d . . . . .
S1 S 0.37671(5) 0.97211(8) 0.39399(2) 0.04820(16) Uani 1 1 d . . . . .

loop_
_atom_site_aniso_label
_atom_site_aniso_U_11
_atom_site_aniso_U_22
_atom_site_aniso_U_33
_atom_site_aniso_U_23
_atom_site_aniso_U_13
_atom_site_aniso_U_12
B1 0.0350(9) 0.0494(11) 0.0375(10) 0.0012(9) 0.0120(7) 0.0003(8)
C1 0.0316(8) 0.0454(9) 0.0382(8) 0.0040(7) 0.0097(6) 0.0041(7)
C2 0.0418(9) 0.0542(11) 0.0526(11) 0.0074(9) 0.0101(8) 0.0153(9)
C3 0.0386(9) 0.0710(14) 0.0524(11) 0.0187(10) 0.0008(8) 0.0147(9)
C4 0.0383(9) 0.0734(14) 0.0372(9) 0.0059(9) -0.0042(7) -0.0035(9)
C5 0.0385(9) 0.0526(11) 0.0388(9) -0.0007(8) 0.0030(7) -0.0016(8)
C6 0.0283(7) 0.0434(9) 0.0347(8) 0.0057(7) 0.0061(6) -0.0003(7)
C7 0.0327(8) 0.0373(9) 0.0348(8) 0.0044(7) 0.0037(6) -0.0013(7)
C8 0.0373(8) 0.0324(8) 0.0440(9) 0.0079(7) 0.0092(7) 0.0044(7)
C9 0.0433(9) 0.0580(11) 0.0406(9) 0.0122(8) 0.0108(7) 0.0118(9)
C10 0.0408(9) 0.0354(9) 0.0650(12) 0.0007(8) -0.0053(8) 0.0078(7)
C11 0.0361(8) 0.0383(9) 0.0504(10) 0.0153(8) 0.0016(7) 0.0020(7)
F1 0.0677(8) 0.1080(11) 0.0497(7) -0.0015(7) -0.0226(6) 0.0004(8)
N1 0.0310(6) 0.0310(7) 0.0400(7) 0.0058(6) 0.0049(5) 0.0029(5)
O1 0.0568(8) 0.0614(9) 0.0457(8) -0.0131(7) 0.0092(6) 0.0055(7)
O2 0.0376(6) 0.0519(7) 0.0321(6) 0.0000(5) 0.0018(5) 0.0040(5)
S1 0.0381(2) 0.0588(3) 0.0478(3) 0.0024(2) 0.00702(18) 0.0140(2)

loop_
_atom_type_symbol
_atom_type_description
_atom_type_scat_dispersion_real
_atom_type_scat_dispersion_imag
_atom_type_scat_source
C C 0.0033 0.0016 'International Tables Vol C Tables 4.2.6.8 and 6.1.1.4'
H H 0.0000 0.0000 'International Tables Vol C Tables 4.2.6.8 and 6.1.1.4'
B B 0.0013 0.0007 'International Tables Vol C Tables 4.2.6.8 and 6.1.1.4'
F F 0.0171 0.0103 'International Tables Vol C Tables 4.2.6.8 and 6.1.1.4'
N N 0.0061 0.0033 'International Tables Vol C Tables 4.2.6.8 and 6.1.1.4'
O O 0.0106 0.0060 'International Tables Vol C Tables 4.2.6.8 and 6.1.1.4'
S S 0.1246 0.1234 'International Tables Vol C Tables 4.2.6.8 and 6.1.1.4'

loop_
_geom_angle_atom_site_label_1
_geom_angle_atom_site_label_2
_geom_angle_atom_site_label_3
_geom_angle
_geom_angle_site_symmetry_1
_geom_angle_site_symmetry_3
_geom_angle_publ_flag
O1 B1 C1 126.94(17) . . ?
O1 B1 O2 123.98(16) . . ?
O2 B1 C1 109.06(15) . . ?
C2 C1 B1 135.84(17) . . ?
C6 C1 B1 104.88(14) . . ?
C6 C1 C2 119.27(16) . . ?
C1 C2 H2 120.3 . . ?
C3 C2 C1 119.43(19) . . ?
C3 C2 H2 120.3 . . ?
C2 C3 H3 120.5 . . ?
C4 C3 C2 119.00(17) . . ?
C4 C3 H3 120.5 . . ?
C3 C4 C5 123.91(17) . . ?
F1 C4 C3 118.03(17) . . ?
F1 C4 C5 118.05(19) . . ?
C4 C5 H5 122.0 . . ?
C4 C5 C6 116.06(18) . . ?
C6 C5 H5 122.0 . . ?
C1 C6 C7 111.14(14) . . ?
C5 C6 C1 122.31(16) . . ?
C5 C6 C7 126.54(16) . . ?
C6 C7 H7 111.2(9) . . ?
N1 C7 C6 113.40(13) . . ?
N1 C7 H7 107.9(9) . . ?
N1 C7 O2 113.32(12) . . ?
O2 C7 C6 104.56(13) . . ?
O2 C7 H7 106.2(9) . . ?
H8A C8 H8B 108.0 . . ?
C9 C8 H8A 109.3 . . ?
C9 C8 H8B 109.3 . . ?
N1 C8 H8A 109.3 . . ?
N1 C8 H8B 109.3 . . ?
N1 C8 C9 111.42(14) . . ?
C8 C9 H9A 109.1 . . ?
C8 C9 H9B 109.1 . . ?
C8 C9 S1 112.33(12) . . ?
H9A C9 H9B 107.9 . . ?
S1 C9 H9A 109.1 . . ?
S1 C9 H9B 109.1 . . ?
H10A C10 H10B 107.9 . . ?
C11 C10 H10A 109.1 . . ?
C11 C10 H10B 109.1 . . ?
C11 C10 S1 112.42(13) . . ?
S1 C10 H10A 109.1 . . ?
S1 C10 H10B 109.1 . . ?
C10 C11 H11A 109.4 . . ?
C10 C11 H11B 109.4 . . ?
H11A C11 H11B 108.0 . . ?
N1 C11 C10 110.96(14) . . ?
N1 C11 H11A 109.4 . . ?
N1 C11 H11B 109.4 . . ?
C7 N1 C8 114.30(13) . . ?
C7 N1 C11 114.37(13) . . ?
C8 N1 C11 112.17(12) . . ?
B1 O1 H1 116(2) . . ?
B1 O2 C7 110.27(13) . . ?
C10 S1 C9 97.58(8) . . ?

loop_
_geom_bond_atom_site_label_1
_geom_bond_atom_site_label_2
_geom_bond_distance
_geom_bond_site_symmetry_2
_geom_bond_publ_flag
B1 C1 1.549(3) . ?
B1 O1 1.349(2) . ?
B1 O2 1.372(2) . ?
C1 C2 1.392(2) . ?
C1 C6 1.388(2) . ?
C2 H2 0.9300 . ?
C2 C3 1.379(3) . ?
C3 H3 0.9300 . ?
C3 C4 1.370(3) . ?
C4 C5 1.376(3) . ?
C4 F1 1.361(2) . ?
C5 H5 0.9300 . ?
C5 C6 1.380(2) . ?
C6 C7 1.507(2) . ?
C7 H7 0.980(17) . ?
C7 N1 1.428(2) . ?
C7 O2 1.469(2) . ?
C8 H8A 0.9700 . ?
C8 H8B 0.9700 . ?
C8 C9 1.512(2) . ?
C8 N1 1.454(2) . ?
C9 H9A 0.9700 . ?
C9 H9B 0.9700 . ?
C9 S1 1.8035(18) . ?
C10 H10A 0.9700 . ?
C10 H10B 0.9700 . ?
C10 C11 1.511(3) . ?
C10 S1 1.802(2) . ?
C11 H11A 0.9700 . ?
C11 H11B 0.9700 . ?
C11 N1 1.462(2) . ?
O1 H1 0.79(3) . ?

loop_
_geom_hbond_atom_site_label_D
_geom_hbond_atom_site_label_H
_geom_hbond_atom_site_label_A
_geom_hbond_distance_DH
_geom_hbond_distance_HA
_geom_hbond_distance_DA
_geom_hbond_angle_DHA
_geom_hbond_site_symmetry_A
_geom_hbond_publ_flag
O1 H1 S1 0.79(3) 2.56(3) 3.3335(15) 169(3) 2_645 yes

loop_
_geom_torsion_atom_site_label_1
_geom_torsion_atom_site_label_2
_geom_torsion_atom_site_label_3
_geom_torsion_atom_site_label_4
_geom_torsion
_geom_torsion_site_symmetry_1
_geom_torsion_site_symmetry_2
_geom_torsion_site_symmetry_3
_geom_torsion_site_symmetry_4
_geom_torsion_publ_flag
B1 C1 C2 C3 179.39(18) . . . . ?
B1 C1 C6 C5 -179.72(15) . . . . ?
B1 C1 C6 C7 -0.55(17) . . . . ?
C1 B1 O2 C7 2.81(18) . . . . ?
C1 C2 C3 C4 -0.2(3) . . . . ?
C1 C6 C7 N1 126.07(15) . . . . ?
C1 C6 C7 O2 2.15(17) . . . . ?
C2 C1 C6 C5 -0.3(2) . . . . ?
C2 C1 C6 C7 178.89(15) . . . . ?
C2 C3 C4 C5 0.4(3) . . . . ?
C2 C3 C4 F1 -179.55(18) . . . . ?
C3 C4 C5 C6 -0.5(3) . . . . ?
C4 C5 C6 C1 0.4(2) . . . . ?
C4 C5 C6 C7 -178.59(16) . . . . ?
C5 C6 C7 N1 -54.8(2) . . . . ?
C5 C6 C7 O2 -178.72(15) . . . . ?
C6 C1 C2 C3 0.2(3) . . . . ?
C6 C7 N1 C8 -60.60(18) . . . . ?
C6 C7 N1 C11 168.17(14) . . . . ?
C6 C7 O2 B1 -3.04(17) . . . . ?
C8 C9 S1 C10 -50.81(16) . . . . ?
C9 C8 N1 C7 160.74(13) . . . . ?
C9 C8 N1 C11 -66.97(18) . . . . ?
C10 C11 N1 C7 -160.67(14) . . . . ?
C10 C11 N1 C8 67.07(18) . . . . ?
C11 C10 S1 C9 51.24(14) . . . . ?
F1 C4 C5 C6 179.46(16) . . . . ?
N1 C7 O2 B1 -127.02(14) . . . . ?
N1 C8 C9 S1 61.84(17) . . . . ?
O1 B1 C1 C2 0.7(3) . . . . ?
O1 B1 C1 C6 -179.98(17) . . . . ?
O1 B1 O2 C7 -178.55(16) . . . . ?
O2 B1 C1 C2 179.31(18) . . . . ?
O2 B1 C1 C6 -1.39(18) . . . . ?
O2 C7 N1 C8 58.41(17) . . . . ?
O2 C7 N1 C11 -72.82(17) . . . . ?
S1 C10 C11 N1 -62.26(17) . . . . ?
